data_7227426
loop_
_publ_author_name
'Yao, Binling'
'Gu, Bin'
'Su, Meihui'
'Li, Guoliang'
'Ma, Yue'
'Li, Licun'
'Wang, Qinglun'
'Cheng, Peng'
'Zhang, Xuan'

_publ_section_title
;
 Single-molecule magnet behavior in a mononuclear dysprosium(iii) complex
 with 1-methylimidazole
;
_journal_issue 5
_journal_name_full 'RSC Adv.'
_journal_page_first 2766
_journal_paper_doi 10.1039/C6RA25038F
_journal_volume 7
_journal_year 2017
_chemical_formula_moiety 'C23 H15 Ho F18 N4 O6'
_chemical_formula_sum 'C23 H15 F18 Ho N4 O6'
_chemical_formula_weight 950.32
_space_group_crystal_system monoclinic
_space_group_IT_number 15
_space_group_name_Hall '-C 2yc'
_space_group_name_H-M_alt 'C 1 2/c 1'
_symmetry_space_group_name_Hall '-C 2yc'
_symmetry_space_group_name_H-M 'C 1 2/c 1'
_atom_sites_solution_hydrogens geom
_audit_creation_method SHELXL-2014/7
_audit_update_record
;
2016-11-09 deposited with the CCDC.
2016-12-21 downloaded from the CCDC.
;
_cell_angle_alpha 90
_cell_angle_beta 113.89(3)
_cell_angle_gamma 90
_cell_formula_units_Z 4
_cell_length_a 20.079(7)
_cell_length_b 10.639(2)
_cell_length_c 18.035(9)
_cell_measurement_reflns_used 7587
_cell_measurement_temperature 113(2)
_cell_measurement_theta_max 27.8904
_cell_measurement_theta_min 2.0476
_cell_volume 3523(2)
_computing_cell_refinement 'Bruker XSCANS'
_computing_data_collection 'CrystalClear (Rigaku Inc., 2008)'
_computing_data_reduction 'Bruker SHELXTL'
_computing_molecular_graphics SHELXL-2014/7
_computing_publication_material SHELXL-2014/7
_computing_structure_refinement 'SHELXL-2014/7 (Sheldrick, 2014)'
_computing_structure_solution 'SHELXL-2014/7 (Sheldrick, 2014)'
_diffrn_ambient_temperature 113(2)
_diffrn_measured_fraction_theta_full 0.999
_diffrn_measured_fraction_theta_max 0.999
_diffrn_measurement_device_type 'CCD area detector'
_diffrn_radiation_type MoK\a
_diffrn_radiation_wavelength 0.71073
_diffrn_reflns_av_R_equivalents 0.0705
_diffrn_reflns_av_unetI/netI 0.0524
_diffrn_reflns_Laue_measured_fraction_full 0.999
_diffrn_reflns_Laue_measured_fraction_max 0.999
_diffrn_reflns_limit_h_max 18
_diffrn_reflns_limit_h_min -23
_diffrn_reflns_limit_k_max 12
_diffrn_reflns_limit_k_min -12
_diffrn_reflns_limit_l_max 21
_diffrn_reflns_limit_l_min -21
_diffrn_reflns_number 14168
_diffrn_reflns_point_group_measured_fraction_full 0.999
_diffrn_reflns_point_group_measured_fraction_max 0.999
_diffrn_reflns_theta_full 25.010
_diffrn_reflns_theta_max 25.010
_diffrn_reflns_theta_min 2.212
_exptl_absorpt_coefficient_mu 2.382
_exptl_absorpt_correction_T_max 0.751
_exptl_absorpt_correction_T_min 0.717
_exptl_absorpt_correction_type multi-scan
_exptl_crystal_colour Colorless
_exptl_crystal_density_diffrn 1.792
_exptl_crystal_description Prism
_exptl_crystal_F_000 1832
_exptl_crystal_size_max 0.200
_exptl_crystal_size_mid 0.120
_exptl_crystal_size_min 0.120
_refine_diff_density_max 2.012
_refine_diff_density_min -1.205
_refine_diff_density_rms 0.109
_refine_ls_extinction_coef 0.0163(7)
_refine_ls_extinction_expression Fc^*^=kFc[1+0.001xFc^2^\l^3^/sin(2\q)]^-1/4^
_refine_ls_extinction_method 'SHELXL-2014/7 (Sheldrick 2014'
_refine_ls_goodness_of_fit_ref 1.039
_refine_ls_hydrogen_treatment constr
_refine_ls_matrix_type full
_refine_ls_number_parameters 322
_refine_ls_number_reflns 3111
_refine_ls_number_restraints 232
_refine_ls_restrained_S_all 1.115
_refine_ls_R_factor_all 0.0468
_refine_ls_R_factor_gt 0.0423
_refine_ls_shift/su_max 0.001
_refine_ls_shift/su_mean 0.000
_refine_ls_structure_factor_coef Fsqd
_refine_ls_weighting_details 'w=1/[\s^2^(Fo^2^)+(0.0698P)^2^] where P=(Fo^2^+2Fc^2^)/3'
_refine_ls_weighting_scheme calc
_refine_ls_wR_factor_gt 0.1035
_refine_ls_wR_factor_ref 0.1081
_reflns_Friedel_coverage 0.000
_reflns_number_gt 2801
_reflns_number_total 3113
_reflns_threshold_expression 'I > 2\s(I)'
_cod_data_source_file c6ra25038f2.cif
_cod_data_source_block shelxl
_cod_depositor_comments
;
The following automatic conversions were performed:

'_exptl_absorpt_correction_type' value 'Multi-scan' changed to
'multi-scan' according to
/usr/data/users/saulius/crontab/automatic-downloads/rss-feeds/RSC/lib/dictionaries/cif_core.dic
dictionary named 'cif_core.dic' version 2.4.2 from 2011-04-26.

Automatic conversion script
Id: cif_fix_values 4268 2015-11-12 08:31:59Z antanas 
;
_cod_database_code 7227426
_shelx_shelxl_version_number 2014/7
_shelx_space_group_comment
;
The symmetry employed for this shelxl refinement is uniquely defined
by the following loop, which should always be used as a source of
symmetry information in preference to the above space-group names.
They are only intended as comments.
;
_shelx_estimated_absorpt_t_min 0.647
_shelx_estimated_absorpt_t_max 0.763

loop_
_space_group_symop_operation_xyz
'x, y, z'
'-x, y, -z+1/2'
'x+1/2, y+1/2, z'
'-x+1/2, y+1/2, -z+1/2'
'-x, -y, -z'
'x, -y, z-1/2'
'-x+1/2, -y+1/2, -z'
'x+1/2, -y+1/2, z-1/2'

loop_
_atom_site_label
_atom_site_type_symbol
_atom_site_fract_x
_atom_site_fract_y
_atom_site_fract_z
_atom_site_U_iso_or_equiv
_atom_site_adp_type
_atom_site_occupancy
_atom_site_site_symmetry_order
_atom_site_calc_flag
_atom_site_refinement_flags_posn
_atom_site_refinement_flags_adp
_atom_site_refinement_flags_occupancy
_atom_site_disorder_assembly
_atom_site_disorder_group
Ho1 Ho 0.5000 0.44736(2) 0.2500 0.0499(2) Uani 1 2 d S T P . .
F1 F 0.2730(16) 0.791(3) 0.0873(19) 0.160(7) Uani 0.319(18) 1 d . U P A 1
F2 F 0.3542(16) 0.845(3) 0.2084(14) 0.140(7) Uani 0.319(18) 1 d D U P A 1
F3 F 0.3779(14) 0.831(2) 0.110(2) 0.147(6) Uani 0.319(18) 1 d D U P A 1
F1' F 0.2685(6) 0.7994(12) 0.1363(11) 0.164(4) Uani 0.681(18) 1 d . U P A 2
F2' F 0.3811(7) 0.8544(10) 0.1937(8) 0.144(5) Uani 0.681(18) 1 d D U P A 2
F3' F 0.3382(9) 0.8004(11) 0.0707(7) 0.152(4) Uani 0.681(18) 1 d D U P A 2
F4 F 0.1929(7) 0.3955(18) 0.1044(17) 0.185(6) Uani 0.444(15) 1 d D U P B 3
F5 F 0.2628(13) 0.295(3) 0.2219(10) 0.196(7) Uani 0.444(15) 1 d D U P B 3
F6 F 0.2652(11) 0.2316(17) 0.1140(17) 0.181(6) Uani 0.444(15) 1 d D U P B 3
F4' F 0.2320(9) 0.303(2) 0.0702(8) 0.184(5) Uani 0.556(15) 1 d D U P B 4
F5' F 0.1997(8) 0.3826(16) 0.1606(14) 0.175(5) Uani 0.556(15) 1 d D U P B 4
F6' F 0.2716(10) 0.2327(15) 0.1926(13) 0.191(6) Uani 0.556(15) 1 d D U P B 4
F7 F 0.4569(10) 0.1329(9) 0.4224(9) 0.135(4) Uani 0.65(2) 1 d D U P C 5
F8 F 0.4638(10) -0.0353(9) 0.3630(8) 0.116(4) Uani 0.65(2) 1 d D U P C 5
F9 F 0.5597(7) 0.0764(14) 0.4435(7) 0.140(4) Uani 0.65(2) 1 d D U P C 5
F7' F 0.4234(10) 0.103(3) 0.3793(18) 0.146(6) Uani 0.35(2) 1 d D U P C 6
F8' F 0.5066(17) -0.0415(11) 0.3779(14) 0.106(5) Uani 0.35(2) 1 d D U P C 6
F9' F 0.5369(14) 0.102(3) 0.4584(8) 0.135(6) Uani 0.35(2) 1 d D U P C 6
C1 C 0.3359(4) 0.7742(8) 0.1420(5) 0.116(3) Uani 1 1 d D . . . .
C2 C 0.3576(3) 0.6403(6) 0.1641(3) 0.0739(16) Uani 1 1 d . . . . .
C3 C 0.3041(4) 0.5536(7) 0.1553(6) 0.096(3) Uani 1 1 d . . . . .
H3 H 0.2565 0.5810 0.1413 0.116 Uiso 1 1 calc R U . . .
C4 C 0.3191(4) 0.4293(8) 0.1667(5) 0.091(2) Uani 1 1 d . . . . .
C5 C 0.2561(5) 0.3366(11) 0.1484(6) 0.143(4) Uani 1 1 d D . . . .
C6 C 0.4916(5) 0.0792(6) 0.3835(5) 0.108(3) Uani 1 1 d D . . . .
C7 C 0.4967(4) 0.1569(5) 0.3156(3) 0.0753(16) Uani 1 1 d . . . . .
C8 C 0.5000 0.0951(8) 0.2500 0.090(3) Uani 1 2 d S T P . .
H8 H 0.5000 0.0077 0.2500 0.108 Uiso 1 2 calc R U P . .
C9 C 0.5754(4) 0.4626(5) 0.1103(4) 0.0645(15) Uani 1 1 d . . . . .
H9 H 0.5849 0.3767 0.1158 0.077 Uiso 1 1 calc R U . . .
C10 C 0.5388(3) 0.6474(5) 0.1212(4) 0.0705(14) Uani 1 1 d . . . . .
H10 H 0.5172 0.7140 0.1366 0.085 Uiso 1 1 calc R U . . .
C11 C 0.5732(3) 0.6563(7) 0.0724(4) 0.0779(16) Uani 1 1 d . . . . .
H11 H 0.5803 0.7290 0.0479 0.093 Uiso 1 1 calc R U . . .
C12 C 0.6378(4) 0.5014(10) 0.0176(4) 0.097(2) Uani 1 1 d . . . . .
H12A H 0.6877 0.5265 0.0459 0.145 Uiso 1 1 calc R U . . .
H12B H 0.6175 0.5416 -0.0345 0.145 Uiso 1 1 calc R U . . .
H12C H 0.6353 0.4119 0.0106 0.145 Uiso 1 1 calc R U . . .
N1 N 0.5400(2) 0.5238(4) 0.1461(3) 0.0579(10) Uani 1 1 d . . . . .
N2 N 0.5961(3) 0.5389(5) 0.0651(3) 0.0674(13) Uani 1 1 d . . . . .
O1 O 0.42444(18) 0.6190(3) 0.1882(2) 0.0633(9) Uani 1 1 d . . . . .
O2 O 0.3799(2) 0.3766(4) 0.1904(3) 0.0795(11) Uani 1 1 d . . . . .
O3 O 0.4979(2) 0.2725(3) 0.3271(2) 0.0689(9) Uani 1 1 d . . . . .

loop_
_atom_site_aniso_label
_atom_site_aniso_U_11
_atom_site_aniso_U_22
_atom_site_aniso_U_33
_atom_site_aniso_U_23
_atom_site_aniso_U_13
_atom_site_aniso_U_12
Ho1 0.0636(3) 0.0313(2) 0.0599(3) 0.000 0.03025(19) 0.000
F1 0.136(10) 0.148(10) 0.153(11) 0.027(10) 0.014(10) 0.055(9)
F2 0.149(11) 0.111(10) 0.159(10) -0.014(9) 0.063(9) 0.041(9)
F3 0.166(11) 0.099(9) 0.162(11) 0.032(10) 0.053(9) 0.026(9)
F1' 0.127(5) 0.154(7) 0.196(10) 0.010(7) 0.051(6) 0.090(5)
F2' 0.146(8) 0.072(5) 0.172(7) -0.012(5) 0.020(6) 0.034(5)
F3' 0.190(9) 0.116(6) 0.123(6) 0.041(5) 0.035(6) 0.042(6)
F4 0.105(8) 0.207(10) 0.226(12) -0.023(11) 0.050(9) -0.067(8)
F5 0.175(9) 0.201(12) 0.251(12) 0.009(10) 0.125(9) -0.083(10)
F6 0.164(10) 0.140(10) 0.221(12) -0.039(10) 0.060(9) -0.091(8)
F4' 0.153(9) 0.176(10) 0.193(10) -0.070(8) 0.041(7) -0.092(8)
F5' 0.111(6) 0.224(9) 0.229(11) -0.022(10) 0.108(7) -0.059(7)
F6' 0.178(8) 0.152(10) 0.257(12) -0.009(9) 0.103(9) -0.082(8)
F7 0.247(10) 0.098(5) 0.108(7) 0.004(5) 0.122(7) -0.019(6)
F8 0.193(9) 0.058(4) 0.108(6) 0.004(4) 0.073(7) -0.040(5)
F9 0.229(9) 0.113(7) 0.076(5) 0.018(4) 0.059(6) 0.014(6)
F7' 0.214(11) 0.128(10) 0.128(11) 0.025(9) 0.102(9) -0.034(9)
F8' 0.189(12) 0.039(6) 0.095(8) 0.016(5) 0.061(10) -0.008(7)
F9' 0.236(12) 0.109(10) 0.083(8) -0.007(7) 0.089(8) -0.028(10)
C1 0.092(5) 0.096(6) 0.129(7) 0.005(6) 0.013(5) 0.038(5)
C2 0.062(3) 0.081(4) 0.070(3) -0.002(3) 0.018(3) 0.017(3)
C3 0.061(4) 0.104(7) 0.118(7) -0.011(4) 0.030(4) 0.004(3)
C4 0.065(4) 0.115(7) 0.098(5) -0.023(4) 0.038(4) -0.028(4)
C5 0.091(7) 0.156(11) 0.169(11) -0.023(9) 0.041(7) -0.045(7)
C6 0.186(10) 0.048(4) 0.095(6) 0.002(4) 0.062(7) -0.020(5)
C7 0.131(5) 0.040(3) 0.064(3) 0.001(2) 0.049(3) -0.007(3)
C8 0.163(9) 0.030(4) 0.086(6) 0.000 0.059(6) 0.000
C9 0.075(4) 0.057(3) 0.066(3) 0.007(2) 0.032(3) 0.000(2)
C10 0.079(3) 0.049(3) 0.088(4) 0.013(3) 0.039(3) -0.007(3)
C11 0.075(4) 0.079(4) 0.080(4) 0.020(3) 0.032(3) -0.014(3)
C12 0.090(5) 0.139(6) 0.075(4) -0.001(5) 0.046(4) -0.011(5)
N1 0.073(3) 0.045(2) 0.062(3) 0.005(2) 0.033(2) -0.002(2)
N2 0.064(3) 0.082(4) 0.058(3) 0.006(2) 0.027(2) -0.009(2)
O1 0.058(2) 0.053(2) 0.073(2) 0.0070(17) 0.0213(16) 0.0076(16)
O2 0.079(3) 0.066(3) 0.097(3) -0.023(2) 0.040(2) -0.027(2)
O3 0.118(3) 0.0314(18) 0.072(2) -0.0001(15) 0.053(2) -0.0059(17)

loop_
_atom_type_symbol
_atom_type_description
_atom_type_scat_dispersion_real
_atom_type_scat_dispersion_imag
_atom_type_scat_source
C C 0.0030 0.0020 'International Tables Vol C Tables 4.2.6.8 and 6.1.1.4'
H H 0.0000 0.0000 'International Tables Vol C Tables 4.2.6.8 and 6.1.1.4'
F F 0.0170 0.0100 'International Tables Vol C Tables 4.2.6.8 and 6.1.1.4'
Ho Ho -0.2180 4.6780 'International Tables Vol C Tables 4.2.6.8 and 6.1.1.4'
N N 0.0060 0.0030 'International Tables Vol C Tables 4.2.6.8 and 6.1.1.4'
O O 0.0110 0.0060 'International Tables Vol C Tables 4.2.6.8 and 6.1.1.4'

loop_
_geom_angle_atom_site_label_1
_geom_angle_atom_site_label_2
_geom_angle_atom_site_label_3
_geom_angle
_geom_angle_site_symmetry_1
_geom_angle_site_symmetry_3
O2 Ho1 O2 142.3(2) 2_655 .
O2 Ho1 O3 74.49(15) 2_655 .
O2 Ho1 O3 75.67(15) . .
O2 Ho1 O3 75.67(15) 2_655 2_655
O2 Ho1 O3 74.49(15) . 2_655
O3 Ho1 O3 74.26(16) . 2_655
O2 Ho1 O1 71.54(14) 2_655 2_655
O2 Ho1 O1 144.99(14) . 2_655
O3 Ho1 O1 120.08(13) . 2_655
O3 Ho1 O1 137.66(13) 2_655 2_655
O2 Ho1 O1 144.99(14) 2_655 .
O2 Ho1 O1 71.54(14) . .
O3 Ho1 O1 137.66(13) . .
O3 Ho1 O1 120.08(13) 2_655 .
O1 Ho1 O1 77.86(18) 2_655 .
O2 Ho1 N1 82.08(15) 2_655 .
O2 Ho1 N1 110.58(15) . .
O3 Ho1 N1 143.98(14) . .
O3 Ho1 N1 73.67(13) 2_655 .
O1 Ho1 N1 75.93(14) 2_655 .
O1 Ho1 N1 74.23(14) . .
O2 Ho1 N1 110.58(15) 2_655 2_655
O2 Ho1 N1 82.08(15) . 2_655
O3 Ho1 N1 73.67(13) . 2_655
O3 Ho1 N1 143.98(14) 2_655 2_655
O1 Ho1 N1 74.23(14) 2_655 2_655
O1 Ho1 N1 75.93(14) . 2_655
N1 Ho1 N1 141.4(2) . 2_655
F1 C1 F2 116.6(19) . .
F2' C1 F3' 105.4(11) . .
F1 C1 F3 101.8(18) . .
F2 C1 F3 98.1(19) . .
F2' C1 F1' 108.0(10) . .
F3' C1 F1' 108.1(9) . .
F1 C1 C2 115.8(15) . .
F2' C1 C2 112.7(8) . .
F2 C1 C2 110.6(17) . .
F3' C1 C2 109.6(8) . .
F3 C1 C2 112.2(11) . .
F1' C1 C2 112.7(9) . .
O1 C2 C3 126.5(6) . .
O1 C2 C1 114.9(6) . .
C3 C2 C1 118.6(6) . .
C4 C3 C2 121.5(7) . .
C4 C3 H3 119.3 . .
C2 C3 H3 119.3 . .
O2 C4 C3 128.1(7) . .
O2 C4 C5 113.0(8) . .
C3 C4 C5 118.9(8) . .
F6' C5 F5' 102.4(15) . .
F6' C5 F4' 108.0(14) . .
F5' C5 F4' 107.6(13) . .
F6 C5 F5 102.0(18) . .
F6 C5 F4 113.0(16) . .
F5 C5 F4 115.1(17) . .
F6' C5 C4 115.9(10) . .
F6 C5 C4 112.7(10) . .
F5' C5 C4 114.3(10) . .
F4' C5 C4 108.2(9) . .
F5 C5 C4 104.6(11) . .
F4 C5 C4 109.0(11) . .
F7 C6 F8 107.2(10) . .
F9' C6 F8' 100.1(16) . .
F7 C6 F9 99.5(9) . .
F8 C6 F9 112.0(11) . .
F9' C6 F7' 106.5(14) . .
F8' C6 F7' 115.2(16) . .
F7 C6 C7 115.0(7) . .
F9' C6 C7 119.0(12) . .
F8 C6 C7 115.8(8) . .
F8' C6 C7 111.9(11) . .
F9 C6 C7 106.2(8) . .
F7' C6 C7 104.5(11) . .
O3 C7 C8 127.6(5) . .
O3 C7 C6 114.0(5) . .
C8 C7 C6 118.5(5) . .
C7 C8 C7 123.0(8) . 2_655
C7 C8 H8 118.5 . .
C7 C8 H8 118.5 2_655 .
N1 C9 N2 111.4(5) . .
N1 C9 H9 124.3 . .
N2 C9 H9 124.3 . .
C11 C10 N1 109.8(6) . .
C11 C10 H10 125.1 . .
N1 C10 H10 125.1 . .
C10 C11 N2 106.7(5) . .
C10 C11 H11 126.6 . .
N2 C11 H11 126.6 . .
N2 C12 H12A 109.5 . .
N2 C12 H12B 109.5 . .
H12A C12 H12B 109.5 . .
N2 C12 H12C 109.5 . .
H12A C12 H12C 109.5 . .
H12B C12 H12C 109.5 . .
C9 N1 C10 104.7(4) . .
C9 N1 Ho1 128.4(4) . .
C10 N1 Ho1 126.3(4) . .
C9 N2 C11 107.4(5) . .
C9 N2 C12 125.6(6) . .
C11 N2 C12 127.0(6) . .
C2 O1 Ho1 134.5(4) . .
C4 O2 Ho1 134.2(5) . .
C7 O3 Ho1 133.7(3) . .

loop_
_geom_bond_atom_site_label_1
_geom_bond_atom_site_label_2
_geom_bond_distance
_geom_bond_site_symmetry_2
Ho1 O2 2.332(4) 2_655
Ho1 O2 2.332(4) .
Ho1 O3 2.333(3) .
Ho1 O3 2.333(3) 2_655
Ho1 O1 2.347(3) 2_655
Ho1 O1 2.347(3) .
Ho1 N1 2.457(4) .
Ho1 N1 2.457(4) 2_655
F1 C1 1.26(2) .
F2 C1 1.332(10) .
F3 C1 1.341(10) .
F1' C1 1.342(13) .
F2' C1 1.317(9) .
F3' C1 1.335(9) .
F4 C5 1.349(10) .
F5 C5 1.349(10) .
F6 C5 1.326(10) .
F4' C5 1.341(9) .
F5' C5 1.331(9) .
F6' C5 1.324(9) .
F7 C6 1.304(8) .
F8 C6 1.328(8) .
F9 C6 1.358(9) .
F7' C6 1.363(10) .
F8' C6 1.332(9) .
F9' C6 1.311(10) .
C1 C2 1.496(10) .
C2 O1 1.253(6) .
C2 C3 1.377(10) .
C3 C4 1.353(9) .
C3 H3 0.9300 .
C4 O2 1.252(10) .
C4 C5 1.530(11) .
C6 C7 1.515(9) .
C7 O3 1.247(6) .
C7 C8 1.377(7) .
C8 C7 1.377(7) 2_655
C8 H8 0.9300 .
C9 N1 1.311(8) .
C9 N2 1.331(8) .
C9 H9 0.9300 .
C10 C11 1.324(8) .
C10 N1 1.386(6) .
C10 H10 0.9300 .
C11 N2 1.356(8) .
C11 H11 0.9300 .
C12 N2 1.473(9) .
C12 H12A 0.9600 .
C12 H12B 0.9600 .
C12 H12C 0.9600 .

loop_
_geom_torsion_atom_site_label_1
_geom_torsion_atom_site_label_2
_geom_torsion_atom_site_label_3
_geom_torsion_atom_site_label_4
_geom_torsion
_geom_torsion_site_symmetry_4
F1 C1 C2 O1 150(2) .
F2' C1 C2 O1 -41.9(13) .
F2 C1 C2 O1 -74.8(17) .
F3' C1 C2 O1 75.1(11) .
F3 C1 C2 O1 33.6(19) .
F1' C1 C2 O1 -164.4(10) .
F1 C1 C2 C3 -29(2) .
F2' C1 C2 C3 139.2(12) .
F2 C1 C2 C3 106.3(17) .
F3' C1 C2 C3 -103.8(12) .
F3 C1 C2 C3 -145.3(18) .
F1' C1 C2 C3 16.7(13) .
O1 C2 C3 C4 -5.3(14) .
C1 C2 C3 C4 173.5(8) .
C2 C3 C4 O2 4.7(16) .
C2 C3 C4 C5 -174.4(8) .
O2 C4 C5 F6' 31.1(18) .
C3 C4 C5 F6' -149.7(16) .
O2 C4 C5 F6 -38.0(18) .
C3 C4 C5 F6 141.3(17) .
O2 C4 C5 F5' 149.9(14) .
C3 C4 C5 F5' -30.8(18) .
O2 C4 C5 F4' -90.3(14) .
C3 C4 C5 F4' 89.0(15) .
O2 C4 C5 F5 72.0(17) .
C3 C4 C5 F5 -108.7(17) .
O2 C4 C5 F4 -164.3(16) .
C3 C4 C5 F4 15(2) .
F7 C6 C7 O3 30.2(13) .
F9' C6 C7 O3 -50.1(18) .
F8 C6 C7 O3 156.1(12) .
F8' C6 C7 O3 -166.1(16) .
F9 C6 C7 O3 -78.8(10) .
F7' C6 C7 O3 68.5(16) .
F7 C6 C7 C8 -150.2(10) .
F9' C6 C7 C8 129.5(17) .
F8 C6 C7 C8 -24.3(14) .
F8' C6 C7 C8 13.5(18) .
F9 C6 C7 C8 100.8(9) .
F7' C6 C7 C8 -111.9(16) .
O3 C7 C8 C7 -1.8(5) 2_655
C6 C7 C8 C7 178.6(7) 2_655
N1 C10 C11 N2 0.5(7) .
N2 C9 N1 C10 -0.1(7) .
N2 C9 N1 Ho1 -171.8(4) .
C11 C10 N1 C9 -0.2(7) .
C11 C10 N1 Ho1 171.7(4) .
N1 C9 N2 C11 0.4(7) .
N1 C9 N2 C12 179.1(6) .
C10 C11 N2 C9 -0.5(7) .
C10 C11 N2 C12 -179.2(6) .
C3 C2 O1 Ho1 -12.1(10) .
C1 C2 O1 Ho1 169.1(5) .
C3 C4 O2 Ho1 13.3(14) .
C5 C4 O2 Ho1 -167.5(5) .
C8 C7 O3 Ho1 3.6(10) .
C6 C7 O3 Ho1 -176.9(5) .
